data_1545665
loop_
_publ_author_name
'Tanaka, Mirai'
'Muraoka, Shunsuke'
'Matsui, Yasunori'
'Ohta, Eisuke'
'Ogaki, Takuya'
'Mizuno, Kazuhiko'
'Ikeda, Hiroshi'

_publ_section_title
;
 Cooperative Effects of o- and m-Methyl Groups on the Intramolecular
 Charge-Transfer Emission Properties of Dibenzoylmethanatoboron
 Difluorides
;
_journal_name_full 'Photochem. Photobiol. Sci.'
_journal_paper_doi 10.1039/C7PP00005G
_journal_year 2017
_chemical_formula_sum 'C16 H13 B F2 O2'
_chemical_formula_weight 286.07
_chemical_melting_point 125.0(10)
_chemical_name_common o-tol
_chemical_name_systematic
;
 ?
;
_space_group_IT_number 61
_symmetry_cell_setting orthorhombic
_symmetry_space_group_name_Hall '-P 2ac 2ab'
_symmetry_space_group_name_H-M 'P b c a'
_atom_sites_solution_hydrogens geom
_atom_sites_solution_primary direct
_atom_sites_solution_secondary difmap
_audit_creation_method SHELXL-97
_audit_update_record
;
2016-12-23 deposited with the CCDC.
2017-03-31 downloaded from the CCDC.
;
_cell_angle_alpha 90.00
_cell_angle_beta 90.00
_cell_angle_gamma 90.00
_cell_formula_units_Z 8
_cell_length_a 8.2331(6)
_cell_length_b 13.1144(10)
_cell_length_c 25.5836(19)
_cell_measurement_reflns_used 9014
_cell_measurement_temperature 296(2)
_cell_measurement_theta_max 27.35
_cell_measurement_theta_min 3.03
_cell_volume 2762.3(4)
_computing_molecular_graphics 'Yadokari-XG 2009 (Wakita Nemoto et al., 2009)'
_computing_publication_material 'Yadokari-XG 2009 (Wakita,Nemoto et al., 2009)'
_computing_structure_refinement 'SHELXL-97 (Sheldrick, 1997)'
_diffrn_ambient_temperature 296(2)
_diffrn_measured_fraction_theta_full 0.998
_diffrn_measured_fraction_theta_max 0.998
_diffrn_measurement_device_type 'Rigaku R-AXIS RAPID'
_diffrn_measurement_method /w
_diffrn_radiation_monochromator graphite
_diffrn_radiation_source 'fine-focus sealed tube'
_diffrn_radiation_type MoK\a
_diffrn_radiation_wavelength 0.71075
_diffrn_reflns_av_R_equivalents 0.1021
_diffrn_reflns_av_sigmaI/netI 0.0633
_diffrn_reflns_limit_h_max 10
_diffrn_reflns_limit_h_min -10
_diffrn_reflns_limit_k_max 16
_diffrn_reflns_limit_k_min -16
_diffrn_reflns_limit_l_max 31
_diffrn_reflns_limit_l_min -33
_diffrn_reflns_number 24716
_diffrn_reflns_theta_full 27.36
_diffrn_reflns_theta_max 27.36
_diffrn_reflns_theta_min 3.03
_exptl_absorpt_coefficient_mu 0.106
_exptl_absorpt_correction_T_max 1.0000
_exptl_absorpt_correction_T_min 0.0833
_exptl_absorpt_correction_type multi-scan
_exptl_absorpt_process_details 'ABSCOR (Rigaku, 1995)'
_exptl_crystal_colour yellow
_exptl_crystal_density_diffrn 1.376
_exptl_crystal_density_meas ?
_exptl_crystal_density_method 'not measured'
_exptl_crystal_description platelet
_exptl_crystal_F_000 1184
_exptl_crystal_size_max 0.50
_exptl_crystal_size_mid 0.50
_exptl_crystal_size_min 0.20
_refine_diff_density_max 0.465
_refine_diff_density_min -0.238
_refine_diff_density_rms 0.058
_refine_ls_extinction_coef 0.008(2)
_refine_ls_extinction_expression Fc^*^=kFc[1+0.001xFc^2^\l^3^/sin(2\q)]^-1/4^
_refine_ls_extinction_method SHELXL
_refine_ls_goodness_of_fit_ref 1.088
_refine_ls_hydrogen_treatment constr
_refine_ls_matrix_type full
_refine_ls_number_parameters 192
_refine_ls_number_reflns 3121
_refine_ls_number_restraints 0
_refine_ls_restrained_S_all 1.088
_refine_ls_R_factor_all 0.1237
_refine_ls_R_factor_gt 0.0758
_refine_ls_shift/su_max 0.000
_refine_ls_shift/su_mean 0.000
_refine_ls_structure_factor_coef Fsqd
_refine_ls_weighting_details 'calc w=1/[\s^2^(Fo^2^)+(0.1231P)^2^+0.7127P] where P=(Fo^2^+2Fc^2^)/3'
_refine_ls_weighting_scheme calc
_refine_ls_wR_factor_gt 0.2059
_refine_ls_wR_factor_ref 0.2586
_reflns_number_gt 1798
_reflns_number_total 3121
_reflns_threshold_expression >2sigma(I)
_cod_data_source_file c7pp00005g2.cif
_cod_data_source_block o-tol
_cod_depositor_comments
;
The following automatic conversions were performed:

'_chemical_melting_point' value '124-126' was changed to '125.0(10)'
- the average value was taken and precision was estimated.

'_exptl_crystal_density_meas' value 'not measured' was changed to '?'
- the value is perceived as not measured.

Automatic conversion script
Id: cif_fix_values 4973 2017-02-22 13:04:09Z antanas 
;
_cod_database_code 1545665

loop_
_symmetry_equiv_pos_as_xyz
'x, y, z'
'-x+1/2, -y, z+1/2'
'x+1/2, -y+1/2, -z'
'-x, y+1/2, -z+1/2'
'-x, -y, -z'
'x-1/2, y, -z-1/2'
'-x-1/2, y-1/2, z'
'x, -y-1/2, z-1/2'

loop_
_atom_site_label
_atom_site_type_symbol
_atom_site_fract_x
_atom_site_fract_y
_atom_site_fract_z
_atom_site_U_iso_or_equiv
_atom_site_adp_type
_atom_site_occupancy
_atom_site_symmetry_multiplicity
_atom_site_calc_flag
_atom_site_refinement_flags
O2 O 0.6723(3) 0.12906(15) 0.93933(8) 0.0716(7) Uani 1 1 d .
O3 O 0.5379(3) 0.11609(16) 0.85409(8) 0.0722(7) Uani 1 1 d .
C1 C 0.5380(3) 0.0169(2) 0.85866(10) 0.0564(7) Uani 1 1 d .
C2 C 0.6725(3) 0.0291(2) 0.94225(10) 0.0543(7) Uani 1 1 d .
C3 C 0.6136(4) -0.0291(2) 0.90117(11) 0.0586(8) Uani 1 1 d .
H1 H 0.6247 -0.0996 0.9020 0.070 Uiso 1 1 calc R
F1 F 0.7850(3) 0.2007(2) 0.86471(9) 0.1140(9) Uani 1 1 d .
C5 C 0.7368(3) -0.0135(2) 0.99117(10) 0.0521(7) Uani 1 1 d .
C6 C 0.8202(4) 0.0483(2) 1.02611(11) 0.0598(8) Uani 1 1 d .
H2 H 0.8326 0.1173 1.0187 0.072 Uiso 1 1 calc R
C7 C 0.4513(4) -0.0439(2) 0.81839(11) 0.0616(8) Uani 1 1 d .
F2 F 0.5558(4) 0.26917(16) 0.89900(10) 0.1147(10) Uani 1 1 d .
C8 C 0.8850(4) 0.0094(3) 1.07175(11) 0.0702(9) Uani 1 1 d .
H3 H 0.9411 0.0517 1.0947 0.084 Uiso 1 1 calc R
C9 C 0.4479(4) -0.0172(3) 0.76551(12) 0.0704(9) Uani 1 1 d .
C10 C 0.2879(5) -0.1951(3) 0.80049(15) 0.0869(11) Uani 1 1 d .
H4 H 0.2330 -0.2529 0.8120 0.104 Uiso 1 1 calc R
C11 C 0.8660(5) -0.0925(3) 1.08301(13) 0.0810(11) Uani 1 1 d .
H5 H 0.9096 -0.1193 1.1136 0.097 Uiso 1 1 calc R
C12 C 0.7171(5) -0.1162(3) 1.00320(13) 0.0793(11) Uani 1 1 d .
H6 H 0.6603 -0.1588 0.9806 0.095 Uiso 1 1 calc R
C13 C 0.3680(4) -0.0848(3) 0.73067(14) 0.0773(10) Uani 1 1 d .
H7 H 0.3695 -0.0713 0.6950 0.093 Uiso 1 1 calc R
C14 C 0.7831(6) -0.1547(3) 1.04932(15) 0.0972(13) Uani 1 1 d .
H8 H 0.7707 -0.2235 1.0573 0.117 Uiso 1 1 calc R
C15 C 0.3709(4) -0.1332(2) 0.83539(13) 0.0700(9) Uani 1 1 d .
H9 H 0.3737 -0.1507 0.8706 0.084 Uiso 1 1 calc R
C16 C 0.2887(5) -0.1694(3) 0.74869(16) 0.0862(11) Uani 1 1 d .
H10 H 0.2337 -0.2106 0.7250 0.103 Uiso 1 1 calc R
B1 B 0.6383(6) 0.1816(3) 0.88875(16) 0.0784(12) Uani 1 1 d .
C17 C 0.5285(5) 0.0732(3) 0.74401(16) 0.0925(12) Uani 1 1 d .
H11 H 0.4725 0.1334 0.7554 0.139 Uiso 1 1 calc R
H12 H 0.5270 0.0700 0.7065 0.139 Uiso 1 1 calc R
H13 H 0.6390 0.0754 0.7560 0.139 Uiso 1 1 calc R

loop_
_atom_site_aniso_label
_atom_site_aniso_U_11
_atom_site_aniso_U_22
_atom_site_aniso_U_33
_atom_site_aniso_U_23
_atom_site_aniso_U_13
_atom_site_aniso_U_12
O2 0.1033(17) 0.0472(13) 0.0644(13) 0.0019(9) -0.0144(11) -0.0012(11)
O3 0.0941(17) 0.0577(14) 0.0648(13) 0.0057(10) -0.0149(11) 0.0065(11)
C1 0.0585(16) 0.0570(18) 0.0537(15) -0.0012(13) 0.0040(13) 0.0085(13)
C2 0.0642(16) 0.0474(17) 0.0515(15) -0.0006(12) 0.0029(13) 0.0028(13)
C3 0.0716(18) 0.0474(16) 0.0569(16) -0.0011(12) -0.0078(14) 0.0063(13)
F1 0.1173(18) 0.122(2) 0.1031(17) 0.0487(14) -0.0218(14) -0.0346(15)
C5 0.0590(15) 0.0500(16) 0.0473(14) -0.0018(12) 0.0006(12) 0.0003(13)
C6 0.0694(18) 0.0515(17) 0.0584(16) -0.0076(13) 0.0010(14) 0.0000(14)
C7 0.0686(18) 0.067(2) 0.0494(15) -0.0045(13) -0.0009(13) 0.0181(15)
F2 0.158(2) 0.0565(13) 0.1296(19) -0.0037(11) -0.0512(17) 0.0208(13)
C8 0.083(2) 0.076(2) 0.0512(16) -0.0124(15) -0.0040(15) -0.0025(18)
C9 0.0695(19) 0.078(2) 0.0638(18) 0.0058(16) 0.0000(15) 0.0217(17)
C10 0.103(3) 0.068(2) 0.090(3) -0.0113(19) -0.012(2) -0.001(2)
C11 0.108(3) 0.083(3) 0.0518(17) 0.0083(16) -0.0155(17) -0.008(2)
C12 0.118(3) 0.057(2) 0.0634(19) 0.0058(15) -0.0268(18) -0.0203(19)
C13 0.079(2) 0.092(3) 0.0608(18) -0.0131(18) -0.0115(17) 0.024(2)
C14 0.148(4) 0.065(2) 0.079(2) 0.0194(18) -0.035(2) -0.019(2)
C15 0.075(2) 0.066(2) 0.0691(19) -0.0120(15) -0.0045(16) 0.0015(16)
C16 0.100(3) 0.078(2) 0.081(2) -0.019(2) -0.015(2) 0.017(2)
B1 0.103(3) 0.054(2) 0.078(2) 0.0140(19) -0.019(2) 0.000(2)
C17 0.097(3) 0.100(3) 0.080(2) 0.019(2) -0.002(2) 0.010(2)

loop_
_atom_type_symbol
_atom_type_description
_atom_type_scat_dispersion_real
_atom_type_scat_dispersion_imag
_atom_type_scat_source
C C 0.0033 0.0016 'International Tables Vol C Tables 4.2.6.8 and 6.1.1.4'
H H 0.0000 0.0000 'International Tables Vol C Tables 4.2.6.8 and 6.1.1.4'
B B 0.0013 0.0007 'International Tables Vol C Tables 4.2.6.8 and 6.1.1.4'
O O 0.0106 0.0060 'International Tables Vol C Tables 4.2.6.8 and 6.1.1.4'
F F 0.0171 0.0103 'International Tables Vol C Tables 4.2.6.8 and 6.1.1.4'

loop_
_geom_angle_atom_site_label_1
_geom_angle_atom_site_label_2
_geom_angle_atom_site_label_3
_geom_angle
C2 O2 B1 120.7(2)
C1 O3 B1 121.5(2)
O3 C1 C3 120.1(3)
O3 C1 C7 118.2(2)
C3 C1 C7 121.6(3)
O2 C2 C3 120.4(2)
O2 C2 C5 115.4(2)
C3 C2 C5 124.3(3)
C2 C3 C1 120.8(3)
C6 C5 C12 118.7(3)
C6 C5 C2 120.3(3)
C12 C5 C2 121.0(3)
C8 C6 C5 121.3(3)
C9 C7 C15 119.7(3)
C9 C7 C1 123.1(3)
C15 C7 C1 117.2(3)
C11 C8 C6 119.5(3)
C7 C9 C13 117.4(3)
C7 C9 C17 123.8(3)
C13 C9 C17 118.7(3)
C16 C10 C15 118.5(4)
C14 C11 C8 120.2(3)
C5 C12 C14 119.5(3)
C16 C13 C9 121.1(3)
C11 C14 C12 120.8(3)
C10 C15 C7 121.2(3)
C13 C16 C10 122.0(4)
F2 B1 F1 111.7(3)
F2 B1 O3 109.0(3)
F1 B1 O3 109.0(3)
F2 B1 O2 108.5(3)
F1 B1 O2 107.8(3)
O3 B1 O2 110.8(3)

loop_
_geom_bond_atom_site_label_1
_geom_bond_atom_site_label_2
_geom_bond_distance
O2 C2 1.314(3)
O2 B1 1.493(4)
O3 C1 1.306(3)
O3 B1 1.486(5)
C1 C3 1.390(4)
C1 C7 1.485(4)
C2 C3 1.386(4)
C2 C5 1.469(4)
F1 B1 1.379(5)
C5 C6 1.388(4)
C5 C12 1.391(4)
C6 C8 1.382(4)
C7 C9 1.398(4)
C7 C15 1.414(4)
F2 B1 1.360(5)
C8 C11 1.376(5)
C9 C13 1.418(5)
C9 C17 1.466(5)
C10 C16 1.368(5)
C10 C15 1.387(5)
C11 C14 1.369(5)
C12 C14 1.394(5)
C13 C16 1.367(5)

loop_
_geom_torsion_atom_site_label_1
_geom_torsion_atom_site_label_2
_geom_torsion_atom_site_label_3
_geom_torsion_atom_site_label_4
_geom_torsion
B1 O3 C1 C3 9.6(4)
B1 O3 C1 C7 -172.3(3)
B1 O2 C2 C3 -11.4(5)
B1 O2 C2 C5 169.1(3)
O2 C2 C3 C1 -6.7(4)
C5 C2 C3 C1 172.7(3)
O3 C1 C3 C2 7.8(4)
C7 C1 C3 C2 -170.3(3)
O2 C2 C5 C6 -12.4(4)
C3 C2 C5 C6 168.2(3)
O2 C2 C5 C12 168.3(3)
C3 C2 C5 C12 -11.2(5)
C12 C5 C6 C8 0.9(5)
C2 C5 C6 C8 -178.4(3)
O3 C1 C7 C9 36.4(4)
C3 C1 C7 C9 -145.6(3)
O3 C1 C7 C15 -144.3(3)
C3 C1 C7 C15 33.8(4)
C5 C6 C8 C11 -0.4(5)
C15 C7 C9 C13 -2.6(4)
C1 C7 C9 C13 176.7(3)
C15 C7 C9 C17 -179.4(3)
C1 C7 C9 C17 -0.1(5)
C6 C8 C11 C14 -0.2(6)
C6 C5 C12 C14 -1.0(6)
C2 C5 C12 C14 178.4(4)
C7 C9 C13 C16 4.0(5)
C17 C9 C13 C16 -179.0(3)
C8 C11 C14 C12 0.1(7)
C5 C12 C14 C11 0.5(7)
C16 C10 C15 C7 1.6(5)
C9 C7 C15 C10 -0.1(5)
C1 C7 C15 C10 -179.5(3)
C9 C13 C16 C10 -2.6(6)
C15 C10 C16 C13 -0.2(6)
C1 O3 B1 F2 -144.2(3)
C1 O3 B1 F1 93.6(3)
C1 O3 B1 O2 -24.9(5)
C2 O2 B1 F2 145.4(3)
C2 O2 B1 F1 -93.5(4)
C2 O2 B1 O3 25.8(5)
